data_1507053
loop_
_publ_author_name
'Sanchez, Sylvie'
'Bateson, John H.'
'O'Hanlon, Peter J'
'Gallagher, Timothy'

_publ_section_title
;
 S-alkyl dithioformates as 1,3-dipolarophiles. Generation of
 C(2)-unsubstituted penems.
;
_journal_issue 16
_journal_name_full 'Organic letters'
_journal_page_first 2781
_journal_page_last 2783
_journal_paper_doi 10.1021/ol048991z
_journal_volume 6
_journal_year 2004
_chemical_formula_moiety 'C14 H14 N2 O5 S2'
_chemical_formula_sum 'C14 H14 N2 O5 S2'
_chemical_formula_weight 354.39
_chemical_name_systematic
; 
 ? 
;
_space_group_IT_number 14
_symmetry_cell_setting monoclinic
_symmetry_space_group_name_Hall '-P 2yn'
_symmetry_space_group_name_H-M 'P 1 21/n 1'
_atom_sites_solution_hydrogens geom
_atom_sites_solution_primary direct
_atom_sites_solution_secondary difmap
_audit_creation_method SHELXL-97
_cell_angle_alpha 90.00
_cell_angle_beta 94.917(3)
_cell_angle_gamma 90.00
_cell_formula_units_Z 4
_cell_length_a 5.2929(9)
_cell_length_b 12.414(2)
_cell_length_c 24.582(4)
_cell_measurement_reflns_used 1422
_cell_measurement_temperature 173(2)
_cell_measurement_theta_max 24.0
_cell_measurement_theta_min 2.3
_cell_volume 1609.2(5)
_computing_cell_refinement 'Bruker SMART'
_computing_data_collection 'Bruker SMART'
_computing_data_reduction 'Bruker SHELXTL'
_computing_molecular_graphics 'Bruker SHELXTL'
_computing_publication_material 'Bruker SHELXTL'
_computing_structure_refinement 'SHELXL-97 (Sheldrick, 1997)'
_computing_structure_solution 'SHELXS-97 (Sheldrick, 1990)'
_diffrn_ambient_temperature 173(2)
_diffrn_measured_fraction_theta_full 0.995
_diffrn_measured_fraction_theta_max 0.995
_diffrn_measurement_device_type 'CCD area detector'
_diffrn_measurement_method '\w scans'
_diffrn_radiation_monochromator graphite
_diffrn_radiation_source 'fine-focus sealed tube'
_diffrn_radiation_type MoK\a
_diffrn_radiation_wavelength 0.71073
_diffrn_reflns_av_R_equivalents 0.1023
_diffrn_reflns_av_sigmaI/netI 0.1465
_diffrn_reflns_limit_h_max 6
_diffrn_reflns_limit_h_min -6
_diffrn_reflns_limit_k_max 16
_diffrn_reflns_limit_k_min -10
_diffrn_reflns_limit_l_max 31
_diffrn_reflns_limit_l_min -31
_diffrn_reflns_number 10029
_diffrn_reflns_theta_full 27.48
_diffrn_reflns_theta_max 27.48
_diffrn_reflns_theta_min 1.66
_diffrn_standards_decay_% 0
_exptl_absorpt_coefficient_mu 0.357
_exptl_absorpt_correction_T_max 0.983
_exptl_absorpt_correction_T_min 0.977
_exptl_absorpt_correction_type multi-scan
_exptl_absorpt_process_details 'SADABS (Sheldrick, 1998)'
_exptl_crystal_colour colourless
_exptl_crystal_density_diffrn 1.463
_exptl_crystal_density_method 'not measured'
_exptl_crystal_description block
_exptl_crystal_F_000 736
_exptl_crystal_size_max 0.20
_exptl_crystal_size_mid 0.05
_exptl_crystal_size_min 0.05
_refine_diff_density_max 0.326
_refine_diff_density_min -0.346
_refine_diff_density_rms 0.079
_refine_ls_extinction_method none
_refine_ls_goodness_of_fit_ref 0.966
_refine_ls_hydrogen_treatment constr
_refine_ls_matrix_type full
_refine_ls_number_parameters 209
_refine_ls_number_reflns 3658
_refine_ls_number_restraints 0
_refine_ls_restrained_S_all 0.966
_refine_ls_R_factor_all 0.1516
_refine_ls_R_factor_gt 0.0551
_refine_ls_shift/su_max 0.003
_refine_ls_shift/su_mean 0.000
_refine_ls_structure_factor_coef Fsqd
_refine_ls_weighting_details 'calc w=1/[\s^2^(Fo^2^)+(0.0390P)^2^+0.0000P] where P=(Fo^2^+2Fc^2^)/3'
_refine_ls_weighting_scheme calc
_refine_ls_wR_factor_gt 0.0940
_refine_ls_wR_factor_ref 0.1172
_reflns_number_gt 1811
_reflns_number_total 3658
_reflns_threshold_expression >2\s(I)
_cod_data_source_file ol048991zsi20040601_123125.cif
_cod_data_source_block sana
_cod_depositor_comments
;
The following automatic conversions were performed:

'_symmetry_cell_setting' value 'Monoclinic' changed to 'monoclinic'
according to /home/saulius/struct/CIF-dictionaries/cif_core.dic
dictionary named 'cif_core.dic' version 2.4.1 from 2010-06-29.

Automatic conversion script
Id: cif_fix_values 1715 2011-07-08 13:25:40Z adriana 
;
_cod_original_sg_symbol_H-M 'P2(1)/n  '
_cod_database_code 1507053

loop_
_symmetry_equiv_pos_as_xyz
'x, y, z'
'-x+1/2, y+1/2, -z+1/2'
'-x, -y, -z'
'x-1/2, -y-1/2, z-1/2'

loop_
_atom_site_label
_atom_site_type_symbol
_atom_site_fract_x
_atom_site_fract_y
_atom_site_fract_z
_atom_site_U_iso_or_equiv
_atom_site_adp_type
_atom_site_occupancy
_atom_site_symmetry_multiplicity
_atom_site_calc_flag
_atom_site_refinement_flags
C1 C 1.3096(6) 0.1995(3) 0.47065(12) 0.0237(8) Uani 1 1 d .
C2 C 1.1528(7) 0.1112(3) 0.46312(13) 0.0322(9) Uani 1 1 d .
H2 H 1.1772 0.0499 0.4861 0.039 Uiso 1 1 calc R
C3 C 0.9584(7) 0.1134(3) 0.42140(13) 0.0311(9) Uani 1 1 d .
H3 H 0.8493 0.0530 0.4155 0.037 Uiso 1 1 calc R
C4 C 0.9233(6) 0.2038(3) 0.38835(12) 0.0241(8) Uani 1 1 d .
C5 C 1.0854(7) 0.2909(3) 0.39697(13) 0.0289(8) Uani 1 1 d .
H5 H 1.0630 0.3525 0.3741 0.035 Uiso 1 1 calc R
C6 C 1.2782(6) 0.2895(3) 0.43816(12) 0.0286(9) Uani 1 1 d .
H6 H 1.3878 0.3498 0.4441 0.034 Uiso 1 1 calc R
C7 C 0.7163(6) 0.2053(3) 0.34223(12) 0.0311(9) Uani 1 1 d .
H7A H 0.5955 0.1455 0.3461 0.037 Uiso 1 1 calc R
H7B H 0.6223 0.2743 0.3417 0.037 Uiso 1 1 calc R
C8 C 0.6936(6) 0.1834(2) 0.24634(12) 0.0205(8) Uani 1 1 d .
C9 C 0.8469(6) 0.1774(2) 0.19680(12) 0.0198(8) Uani 1 1 d .
H9 H 1.0215 0.1498 0.2077 0.024 Uiso 1 1 calc R
C10 C 0.8213(7) 0.0482(3) 0.11570(14) 0.0266(8) Uani 1 1 d .
C11 C 0.6063(7) 0.0787(3) 0.07353(12) 0.0312(9) Uani 1 1 d .
H11A H 0.4873 0.0192 0.0631 0.037 Uiso 1 1 calc R
H11B H 0.6611 0.1164 0.0411 0.037 Uiso 1 1 calc R
C12 C 0.5183(6) 0.1544(3) 0.11837(12) 0.0250(8) Uani 1 1 d .
H12 H 0.3425 0.1389 0.1282 0.030 Uiso 1 1 calc R
C13 C 0.8609(6) 0.2893(3) 0.16799(12) 0.0242(8) Uani 1 1 d .
H13 H 1.0213 0.2928 0.1493 0.029 Uiso 1 1 calc R
C14 C 1.1670(6) 0.4152(3) 0.24121(16) 0.0464(11) Uani 1 1 d .
H14A H 1.2137 0.3469 0.2594 0.070 Uiso 1 1 calc R
H14B H 1.1822 0.4738 0.2680 0.070 Uiso 1 1 calc R
H14C H 1.2804 0.4290 0.2125 0.070 Uiso 1 1 calc R
N1 N 1.5126(6) 0.1980(3) 0.51533(11) 0.0361(8) Uani 1 1 d .
N2 N 0.7172(5) 0.1064(2) 0.15643(10) 0.0208(6) Uani 1 1 d .
O1 O 1.6263(5) 0.2818(2) 0.52683(11) 0.0553(8) Uani 1 1 d .
O2 O 1.5557(5) 0.1122(2) 0.53984(10) 0.0512(8) Uani 1 1 d .
O3 O 0.8459(4) 0.19271(17) 0.29226(8) 0.0248(6) Uani 1 1 d .
O4 O 0.4651(4) 0.17977(18) 0.24413(8) 0.0265(6) Uani 1 1 d .
O5 O 1.0132(5) -0.0049(2) 0.11717(9) 0.0400(7) Uani 1 1 d .
S1 S 0.59089(17) 0.29785(7) 0.11616(3) 0.0300(3) Uani 1 1 d .
S2 S 0.84362(16) 0.40750(7) 0.21125(4) 0.0301(3) Uani 1 1 d .

loop_
_atom_site_aniso_label
_atom_site_aniso_U_11
_atom_site_aniso_U_22
_atom_site_aniso_U_33
_atom_site_aniso_U_23
_atom_site_aniso_U_13
_atom_site_aniso_U_12
C1 0.025(2) 0.029(2) 0.0169(17) -0.0034(16) -0.0008(15) 0.0022(18)
C2 0.041(2) 0.028(2) 0.026(2) 0.0045(17) -0.0013(18) 0.0059(19)
C3 0.036(2) 0.024(2) 0.033(2) 0.0009(17) -0.0015(18) -0.0067(17)
C4 0.025(2) 0.029(2) 0.0185(17) -0.0067(17) 0.0001(15) 0.0031(18)
C5 0.038(2) 0.027(2) 0.0223(19) 0.0049(17) 0.0021(16) -0.0014(19)
C6 0.031(2) 0.030(2) 0.0253(19) -0.0060(18) 0.0025(17) -0.0102(18)
C7 0.026(2) 0.046(2) 0.0209(18) -0.0073(18) 0.0037(16) -0.0008(19)
C8 0.024(2) 0.017(2) 0.0191(18) -0.0014(14) -0.0006(16) 0.0015(16)
C9 0.0131(18) 0.023(2) 0.0223(18) -0.0045(14) -0.0036(14) 0.0015(14)
C10 0.032(2) 0.0189(19) 0.029(2) -0.0033(16) 0.0076(18) -0.0033(17)
C11 0.039(2) 0.035(2) 0.0194(18) -0.0045(16) -0.0015(17) -0.0096(18)
C12 0.025(2) 0.030(2) 0.0201(19) 0.0006(16) 0.0008(16) -0.0021(17)
C13 0.0216(19) 0.0229(19) 0.0286(19) -0.0001(16) 0.0050(15) 0.0017(17)
C14 0.029(2) 0.039(2) 0.068(3) -0.016(2) -0.016(2) 0.0023(19)
N1 0.032(2) 0.047(2) 0.0281(18) -0.0036(18) -0.0036(15) 0.0086(19)
N2 0.0208(16) 0.0214(16) 0.0191(14) -0.0035(12) -0.0043(12) 0.0006(13)
O1 0.0475(19) 0.056(2) 0.0576(19) -0.0123(16) -0.0212(15) -0.0136(16)
O2 0.0550(19) 0.0533(19) 0.0419(16) 0.0024(15) -0.0159(14) 0.0194(16)
O3 0.0209(13) 0.0369(15) 0.0159(11) -0.0030(11) -0.0016(10) 0.0016(11)
O4 0.0190(14) 0.0343(15) 0.0261(13) -0.0002(11) 0.0021(11) -0.0013(11)
O5 0.0380(17) 0.0338(15) 0.0481(17) -0.0147(13) 0.0031(13) 0.0073(14)
S1 0.0337(6) 0.0295(5) 0.0256(5) 0.0026(4) -0.0045(4) 0.0021(5)
S2 0.0218(5) 0.0230(5) 0.0444(6) -0.0065(4) -0.0026(4) 0.0017(4)

loop_
_atom_type_symbol
_atom_type_description
_atom_type_scat_dispersion_real
_atom_type_scat_dispersion_imag
_atom_type_scat_source
C C 0.0033 0.0016 'International Tables Vol C Tables 4.2.6.8 and 6.1.1.4'
H H 0.0000 0.0000 'International Tables Vol C Tables 4.2.6.8 and 6.1.1.4'
N N 0.0061 0.0033 'International Tables Vol C Tables 4.2.6.8 and 6.1.1.4'
O O 0.0106 0.0060 'International Tables Vol C Tables 4.2.6.8 and 6.1.1.4'
S S 0.1246 0.1234 'International Tables Vol C Tables 4.2.6.8 and 6.1.1.4'

loop_
_geom_angle_atom_site_label_1
_geom_angle_atom_site_label_2
_geom_angle_atom_site_label_3
_geom_angle
C6 C1 C2 121.8(3)
C6 C1 N1 119.3(3)
C2 C1 N1 118.9(3)
C1 C2 C3 118.9(3)
C1 C2 H2 120.5
C3 C2 H2 120.5
C4 C3 C2 120.1(3)
C4 C3 H3 120.0
C2 C3 H3 120.0
C5 C4 C3 119.4(3)
C5 C4 C7 120.4(3)
C3 C4 C7 120.2(3)
C6 C5 C4 120.9(3)
C6 C5 H5 119.6
C4 C5 H5 119.6
C5 C6 C1 118.9(3)
C5 C6 H6 120.5
C1 C6 H6 120.5
O3 C7 C4 105.5(2)
O3 C7 H7A 110.6
C4 C7 H7A 110.6
O3 C7 H7B 110.6
C4 C7 H7B 110.6
H7A C7 H7B 108.8
O4 C8 O3 124.8(3)
O4 C8 C9 124.3(3)
O3 C8 C9 110.9(3)
N2 C9 C8 108.8(2)
N2 C9 C13 105.5(2)
C8 C9 C13 111.5(3)
N2 C9 H9 110.3
C8 C9 H9 110.3
C13 C9 H9 110.3
O5 C10 N2 130.3(3)
O5 C10 C11 137.2(3)
N2 C10 C11 92.4(3)
C10 C11 C12 85.3(2)
C10 C11 H11A 114.4
C12 C11 H11A 114.4
C10 C11 H11B 114.4
C12 C11 H11B 114.4
H11A C11 H11B 111.6
N2 C12 C11 88.0(2)
N2 C12 S1 105.9(2)
C11 C12 S1 119.6(2)
N2 C12 H12 113.4
C11 C12 H12 113.4
S1 C12 H12 113.4
C9 C13 S2 116.4(2)
C9 C13 S1 107.5(2)
S2 C13 S1 106.54(16)
C9 C13 H13 108.7
S2 C13 H13 108.7
S1 C13 H13 108.7
S2 C14 H14A 109.5
S2 C14 H14B 109.5
H14A C14 H14B 109.5
S2 C14 H14C 109.5
H14A C14 H14C 109.5
H14B C14 H14C 109.5
O1 N1 O2 123.6(3)
O1 N1 C1 118.4(3)
O2 N1 C1 118.0(3)
C10 N2 C9 127.9(3)
C10 N2 C12 93.4(2)
C9 N2 C12 117.3(2)
C8 O3 C7 115.2(2)
C12 S1 C13 94.39(15)
C14 S2 C13 100.81(15)

loop_
_geom_bond_atom_site_label_1
_geom_bond_atom_site_label_2
_geom_bond_distance
C1 C6 1.376(4)
C1 C2 1.378(5)
C1 N1 1.469(4)
C2 C3 1.390(5)
C2 H2 0.9500
C3 C4 1.389(4)
C3 H3 0.9500
C4 C5 1.386(4)
C4 C7 1.507(4)
C5 C6 1.375(4)
C5 H5 0.9500
C6 H6 0.9500
C7 O3 1.466(3)
C7 H7A 0.9900
C7 H7B 0.9900
C8 O4 1.207(4)
C8 O3 1.334(3)
C8 C9 1.522(4)
C9 N2 1.455(4)
C9 C13 1.565(4)
C9 H9 1.0000
C10 O5 1.209(4)
C10 N2 1.387(4)
C10 C11 1.520(4)
C11 C12 1.550(4)
C11 H11A 0.9900
C11 H11B 0.9900
C12 N2 1.473(4)
C12 S1 1.824(3)
C12 H12 1.0000
C13 S2 1.819(3)
C13 S1 1.834(3)
C13 H13 1.0000
C14 S2 1.807(3)
C14 H14A 0.9800
C14 H14B 0.9800
C14 H14C 0.9800
N1 O1 1.223(4)
N1 O2 1.235(4)

loop_
_geom_torsion_atom_site_label_1
_geom_torsion_atom_site_label_2
_geom_torsion_atom_site_label_3
_geom_torsion_atom_site_label_4
_geom_torsion
C6 C1 C2 C3 0.2(5)
N1 C1 C2 C3 179.0(3)
C1 C2 C3 C4 -0.5(5)
C2 C3 C4 C5 0.7(5)
C2 C3 C4 C7 178.6(3)
C3 C4 C5 C6 -0.8(5)
C7 C4 C5 C6 -178.6(3)
C4 C5 C6 C1 0.5(5)
C2 C1 C6 C5 -0.3(5)
N1 C1 C6 C5 -179.0(3)
C5 C4 C7 O3 72.4(4)
C3 C4 C7 O3 -105.4(3)
O4 C8 C9 N2 -34.0(4)
O3 C8 C9 N2 145.6(3)
O4 C8 C9 C13 82.0(4)
O3 C8 C9 C13 -98.4(3)
O5 C10 C11 C12 -173.0(4)
N2 C10 C11 C12 7.1(2)
C10 C11 C12 N2 -6.7(2)
C10 C11 C12 S1 100.4(3)
N2 C9 C13 S2 147.0(2)
C8 C9 C13 S2 29.0(3)
N2 C9 C13 S1 27.7(3)
C8 C9 C13 S1 -90.4(3)
C6 C1 N1 O1 9.4(4)
C2 C1 N1 O1 -169.4(3)
C6 C1 N1 O2 -171.9(3)
C2 C1 N1 O2 9.3(4)
O5 C10 N2 C9 43.8(5)
C11 C10 N2 C9 -136.4(3)
O5 C10 N2 C12 172.6(4)
C11 C10 N2 C12 -7.5(3)
C8 C9 N2 C10 -155.1(3)
C13 C9 N2 C10 85.1(4)
C8 C9 N2 C12 85.9(3)
C13 C9 N2 C12 -33.9(3)
C11 C12 N2 C10 7.4(2)
S1 C12 N2 C10 -112.9(2)
C11 C12 N2 C9 143.6(3)
S1 C12 N2 C9 23.4(3)
O4 C8 O3 C7 -3.7(4)
C9 C8 O3 C7 176.7(3)
C4 C7 O3 C8 175.0(3)
N2 C12 S1 C13 -3.6(2)
C11 C12 S1 C13 -100.5(3)
C9 C13 S1 C12 -14.0(2)
S2 C13 S1 C12 -139.53(17)
C9 C13 S2 C14 80.7(3)
S1 C13 S2 C14 -159.33(18)
